data_2219945
loop_
_publ_author_name
'Bai, Hong-Ye'
'Liu, Hai-Yan'
'Ma, Jian-Fang'

_publ_section_title
;<i>N</i>,<i>N</i>'-Bis(2-hydroxyethyl)-<i>N</i>,<i>N</i>'-[ethylenedioxybis(<i>o</i>-phenylenemethylene)]diammonium
 fumarate tetrahydrate
;
_journal_coeditor_code NC2116
_journal_issue 11
_journal_name_full 'Acta Crystallographica Section E'
_journal_page_first o2162
_journal_paper_doi 10.1107/S1600536808033746
_journal_volume 64
_journal_year 2008
_chemical_formula_iupac 'C20 H30 N2 O4 2+ , C4 H2 O4 2- , 4H2 O'
_chemical_formula_moiety 'C20 H30 N2 O4 2+ , C4 H2 O4 2- , 4H2 O'
_chemical_formula_sum 'C24 H40 N2 O12'
_chemical_formula_weight 548.58
_chemical_name_systematic
;
N,N'-Bis(2-hydroxyethyl)-N,N'-[ethylenedioxybis(o-\
phenylenemethylene)]diammonium fumarate tetrahydrate
;
_space_group_IT_number 2
_symmetry_cell_setting triclinic
_symmetry_space_group_name_Hall '-P 1'
_symmetry_space_group_name_H-M 'P -1'
_atom_sites_solution_hydrogens geom
_atom_sites_solution_primary direct
_atom_sites_solution_secondary difmap
_audit_creation_method SHELXL97
_cell_angle_alpha 104.64(2)
_cell_angle_beta 96.77(3)
_cell_angle_gamma 104.29(3)
_cell_formula_units_Z 1
_cell_length_a 7.585(7)
_cell_length_b 8.623(6)
_cell_length_c 11.515(7)
_cell_measurement_reflns_used 3128
_cell_measurement_temperature 293(2)
_cell_measurement_theta_max 27.4
_cell_measurement_theta_min 3.1
_cell_volume 693.0(9)
_computing_cell_refinement 'PROCESS-AUTO (Rigaku, 1998)'
_computing_data_collection 'PROCESS-AUTO (Rigaku, 1998)'
_computing_data_reduction 'PROCESS-AUTO (Rigaku, 1998)'
_computing_molecular_graphics 'SHELXTL (Sheldrick, 2008)'
_computing_publication_material 'SHELXL97 (Sheldrick, 2008)'
_computing_structure_refinement 'SHELXL97 (Sheldrick, 2008)'
_computing_structure_solution 'SHELXS97 (Sheldrick, 2008)'
_diffrn_ambient_temperature 293(2)
_diffrn_detector_area_resol_mean 10.0
_diffrn_measured_fraction_theta_full 0.997
_diffrn_measured_fraction_theta_max 0.987
_diffrn_measurement_device_type 'Rigaku R-AXIS RAPID'
_diffrn_measurement_method \w
_diffrn_radiation_monochromator graphite
_diffrn_radiation_source 'fine-focus sealed tube'
_diffrn_radiation_type MoK\a
_diffrn_radiation_wavelength 0.71069
_diffrn_reflns_av_R_equivalents 0.0184
_diffrn_reflns_av_sigmaI/netI 0.0237
_diffrn_reflns_limit_h_max 9
_diffrn_reflns_limit_h_min -9
_diffrn_reflns_limit_k_max 10
_diffrn_reflns_limit_k_min -11
_diffrn_reflns_limit_l_max 14
_diffrn_reflns_limit_l_min -14
_diffrn_reflns_number 6826
_diffrn_reflns_theta_full 25.00
_diffrn_reflns_theta_max 27.44
_diffrn_reflns_theta_min 3.07
_exptl_absorpt_coefficient_mu 0.105
_exptl_absorpt_correction_T_max 0.983
_exptl_absorpt_correction_T_min 0.952
_exptl_absorpt_correction_type multi-scan
_exptl_absorpt_process_details '(ABSCOR; Higashi, 1995)'
_exptl_crystal_colour colourless
_exptl_crystal_density_diffrn 1.315
_exptl_crystal_density_method 'not measured'
_exptl_crystal_description block
_exptl_crystal_F_000 294
_exptl_crystal_size_max 0.412
_exptl_crystal_size_mid 0.340
_exptl_crystal_size_min 0.280
_refine_diff_density_max 0.681
_refine_diff_density_min -0.198
_refine_ls_extinction_method none
_refine_ls_goodness_of_fit_ref 1.108
_refine_ls_hydrogen_treatment mixed
_refine_ls_matrix_type full
_refine_ls_number_parameters 193
_refine_ls_number_reflns 3128
_refine_ls_number_restraints 0
_refine_ls_restrained_S_all 1.108
_refine_ls_R_factor_all 0.0574
_refine_ls_R_factor_gt 0.0450
_refine_ls_shift/su_max 0.000
_refine_ls_shift/su_mean 0.000
_refine_ls_structure_factor_coef Fsqd
_refine_ls_weighting_details 'calc w = 1/[\s^2^(Fo^2^)+(0.0619P)^2^+0.1182P] where P=(Fo^2^+2Fc^2^)/3'
_refine_ls_weighting_scheme calc
_refine_ls_wR_factor_gt 0.1218
_refine_ls_wR_factor_ref 0.1281
_reflns_number_gt 2394
_reflns_number_total 3128
_reflns_threshold_expression I>2\s(I)
_cod_data_source_file nc2116.cif
_cod_data_source_block I
_cod_database_code 2219945
_cod_database_fobs_code 2219945

loop_
_symmetry_equiv_pos_as_xyz
'x, y, z'
'-x, -y, -z'

loop_
_atom_site_type_symbol
_atom_site_label
_atom_site_fract_x
_atom_site_fract_y
_atom_site_fract_z
_atom_site_U_iso_or_equiv
_atom_site_adp_type
_atom_site_calc_flag
_atom_site_refinement_flags
_atom_site_occupancy
C C1 0.4884(2) 0.33265(18) 0.58122(12) 0.0353(3) Uani d . 1
C C2 0.3124(2) 0.2213(2) 0.54836(15) 0.0470(4) Uani d . 1
H H2 0.2257 0.2368 0.5977 0.056 Uiso calc R 1
C C3 0.2632(3) 0.0871(2) 0.44313(17) 0.0582(5) Uani d . 1
H H3 0.1438 0.0140 0.4212 0.070 Uiso calc R 1
C C4 0.3923(3) 0.0628(2) 0.37144(15) 0.0576(5) Uani d . 1
H H4 0.3599 -0.0284 0.3015 0.069 Uiso calc R 1
C C5 0.5695(3) 0.1718(2) 0.40173(14) 0.0507(4) Uani d . 1
H H5 0.6560 0.1539 0.3528 0.061 Uiso calc R 1
C C6 0.6173(2) 0.3083(2) 0.50592(12) 0.0388(3) Uani d . 1
C C7 0.5438(2) 0.48184(19) 0.69256(13) 0.0381(3) Uani d . 1
H H7A 0.5907 0.5822 0.6688 0.046 Uiso calc R 1
H H7B 0.4355 0.4914 0.7277 0.046 Uiso calc R 1
C C8 0.7528(2) 0.61530(18) 0.90008(13) 0.0406(3) Uani d . 1
H H8A 0.8408 0.5931 0.9574 0.049 Uiso calc R 1
H H8B 0.6472 0.6266 0.9380 0.049 Uiso calc R 1
C C9 0.8425(2) 0.77871(19) 0.87634(15) 0.0471(4) Uani d . 1
H H9A 0.7507 0.8081 0.8269 0.056 Uiso calc R 1
H H9B 0.8863 0.8665 0.9536 0.056 Uiso calc R 1
C C10 0.9210(2) 0.4234(2) 0.46928(15) 0.0532(4) Uani d . 1
H H10A 0.8711 0.4244 0.3880 0.064 Uiso calc R 1
H H10B 0.9610 0.3235 0.4623 0.064 Uiso calc R 1
C C11 0.6218(2) 0.21555(18) 0.97927(15) 0.0403(3) Uani d . 1
C C12 0.5574(2) 0.07174(19) 1.03092(14) 0.0431(4) Uani d . 1
H H12 0.6033 0.0873 1.1129 0.052 Uiso calc R 1
O O1 0.78557(15) 0.42777(16) 0.54483(10) 0.0503(3) Uani d . 1
O O2 0.52895(15) 0.21994(13) 0.88286(10) 0.0485(3) Uani d . 1
O O3 0.76640(19) 0.32235(16) 1.03867(13) 0.0684(4) Uani d . 1
O O1W 0.0354(2) 0.3790(2) 0.77573(13) 0.0646(4) Uani d . 1
H H1C 0.050(4) 0.289(4) 0.787(2) 0.097 Uiso d . 1
H H1D 0.122(4) 0.462(4) 0.836(3) 0.097 Uiso d . 1
O O2W 0.1427(2) 0.09631(18) 0.79075(15) 0.0672(4) Uani d . 1
H H2C 0.260(5) 0.129(4) 0.818(3) 0.101 Uiso d . 1
H H2D 0.101(4) -0.004(4) 0.795(3) 0.101 Uiso d . 1
O O4 0.99312(17) 0.76942(15) 0.81566(12) 0.0521(3) Uani d . 1
H H4A 1.073(3) 0.739(3) 0.860(2) 0.078 Uiso d . 1
N N5 0.68936(17) 0.46959(14) 0.78706(10) 0.0310(3) Uani d . 1
H H5A 0.792(3) 0.458(2) 0.7581(16) 0.046 Uiso d . 1
H H5B 0.638(2) 0.374(2) 0.8117(15) 0.046 Uiso d . 1

loop_
_atom_site_aniso_label
_atom_site_aniso_U_11
_atom_site_aniso_U_22
_atom_site_aniso_U_33
_atom_site_aniso_U_12
_atom_site_aniso_U_13
_atom_site_aniso_U_23
C1 0.0385(8) 0.0408(8) 0.0311(6) 0.0160(6) 0.0048(5) 0.0145(6)
C2 0.0411(9) 0.0564(10) 0.0431(8) 0.0116(7) 0.0047(7) 0.0178(7)
C3 0.0580(11) 0.0534(10) 0.0505(10) 0.0022(9) -0.0066(8) 0.0145(8)
C4 0.0831(14) 0.0453(9) 0.0381(8) 0.0208(9) -0.0048(8) 0.0062(7)
C5 0.0675(12) 0.0614(10) 0.0326(7) 0.0346(9) 0.0104(7) 0.0139(7)
C6 0.0426(8) 0.0501(9) 0.0309(7) 0.0206(7) 0.0070(6) 0.0172(6)
C7 0.0407(8) 0.0432(8) 0.0363(7) 0.0194(6) 0.0082(6) 0.0142(6)
C8 0.0494(9) 0.0363(8) 0.0324(7) 0.0077(7) 0.0096(6) 0.0077(6)
C9 0.0546(10) 0.0323(8) 0.0485(8) 0.0073(7) 0.0042(7) 0.0095(7)
C10 0.0455(9) 0.0832(13) 0.0438(9) 0.0271(9) 0.0210(7) 0.0269(9)
C11 0.0413(8) 0.0330(7) 0.0523(9) 0.0105(6) 0.0112(7) 0.0213(7)
C12 0.0460(9) 0.0398(8) 0.0414(8) 0.0063(6) 0.0036(6) 0.0166(6)
O1 0.0404(6) 0.0728(8) 0.0381(6) 0.0139(6) 0.0152(5) 0.0156(5)
O2 0.0438(6) 0.0429(6) 0.0542(7) -0.0019(5) 0.0034(5) 0.0230(5)
O3 0.0600(8) 0.0487(7) 0.0848(10) -0.0074(6) -0.0187(7) 0.0361(7)
O1W 0.0677(9) 0.0684(9) 0.0612(8) 0.0352(8) 0.0032(6) 0.0141(7)
O2W 0.0480(8) 0.0537(8) 0.1011(11) 0.0065(6) -0.0001(7) 0.0393(8)
O4 0.0433(7) 0.0515(7) 0.0639(7) 0.0049(5) 0.0056(5) 0.0319(6)
N5 0.0327(6) 0.0306(6) 0.0313(6) 0.0079(5) 0.0087(5) 0.0122(5)

loop_
_atom_type_symbol
_atom_type_description
_atom_type_scat_dispersion_real
_atom_type_scat_dispersion_imag
_atom_type_scat_source
C C 0.0033 0.0016 'International Tables Vol C Tables 4.2.6.8 and 6.1.1.4'
H H 0.0000 0.0000 'International Tables Vol C Tables 4.2.6.8 and 6.1.1.4'
N N 0.0061 0.0033 'International Tables Vol C Tables 4.2.6.8 and 6.1.1.4'
O O 0.0106 0.0060 'International Tables Vol C Tables 4.2.6.8 and 6.1.1.4'

loop_
_geom_angle_atom_site_label_1
_geom_angle_atom_site_label_2
_geom_angle_atom_site_label_3
_geom_angle_site_symmetry_1
_geom_angle_site_symmetry_3
_geom_angle
C2 C1 C6 . . 118.93(15)
C2 C1 C7 . . 122.15(14)
C6 C1 C7 . . 118.89(14)
C1 C2 C3 . . 120.98(17)
C1 C2 H2 . . 119.5
C3 C2 H2 . . 119.5
C4 C3 C2 . . 119.45(18)
C4 C3 H3 . . 120.3
C2 C3 H3 . . 120.3
C3 C4 C5 . . 121.00(17)
C3 C4 H4 . . 119.5
C5 C4 H4 . . 119.5
C4 C5 C6 . . 119.42(17)
C4 C5 H5 . . 120.3
C6 C5 H5 . . 120.3
O1 C6 C5 . . 125.51(15)
O1 C6 C1 . . 114.30(14)
C5 C6 C1 . . 120.19(16)
N5 C7 C1 . . 112.04(12)
N5 C7 H7A . . 109.2
C1 C7 H7A . . 109.2
N5 C7 H7B . . 109.2
C1 C7 H7B . . 109.2
H7A C7 H7B . . 107.9
N5 C8 C9 . . 113.42(13)
N5 C8 H8A . . 108.9
C9 C8 H8A . . 108.9
N5 C8 H8B . . 108.9
C9 C8 H8B . . 108.9
H8A C8 H8B . . 107.7
O4 C9 C8 . . 112.16(13)
O4 C9 H9A . . 109.2
C8 C9 H9A . . 109.2
O4 C9 H9B . . 109.2
C8 C9 H9B . . 109.2
H9A C9 H9B . . 107.9
O1 C10 C10 . 2_766 105.74(17)
O1 C10 H10A . . 110.6
C10 C10 H10A 2_766 . 110.6
O1 C10 H10B . . 110.6
C10 C10 H10B 2_766 . 110.6
H10A C10 H10B . . 108.7
O3 C11 O2 . . 125.21(14)
O3 C11 C12 . . 114.98(14)
O2 C11 C12 . . 119.81(14)
C12 C12 C11 2_657 . 124.47(19)
C12 C12 H12 2_657 . 117.8
C11 C12 H12 . . 117.8
C6 O1 C10 . . 118.86(13)
H1C O1W H1D . . 104(2)
H2C O2W H2D . . 108(3)
C9 O4 H4A . . 108.2(15)
C8 N5 C7 . . 114.91(12)
C8 N5 H5A . . 106.3(11)
C7 N5 H5A . . 112.5(11)
C8 N5 H5B . . 106.9(10)
C7 N5 H5B . . 107.6(10)
H5A N5 H5B . . 108.3(15)

loop_
_geom_bond_atom_site_label_1
_geom_bond_atom_site_label_2
_geom_bond_site_symmetry_2
_geom_bond_distance
C1 C2 . 1.383(2)
C1 C6 . 1.400(2)
C1 C7 . 1.499(2)
C2 C3 . 1.385(3)
C2 H2 . 0.9300
C3 C4 . 1.374(3)
C3 H3 . 0.9300
C4 C5 . 1.383(3)
C4 H4 . 0.9300
C5 C6 . 1.389(2)
C5 H5 . 0.9300
C6 O1 . 1.369(2)
C7 N5 . 1.499(2)
C7 H7A . 0.9700
C7 H7B . 0.9700
C8 N5 . 1.494(2)
C8 C9 . 1.513(2)
C8 H8A . 0.9700
C8 H8B . 0.9700
C9 O4 . 1.416(2)
C9 H9A . 0.9700
C9 H9B . 0.9700
C10 O1 . 1.424(2)
C10 C10 2_766 1.492(4)
C10 H10A . 0.9700
C10 H10B . 0.9700
C11 O3 . 1.235(2)
C11 O2 . 1.257(2)
C11 C12 . 1.508(2)
C12 C12 2_657 1.293(3)
C12 H12 . 0.9300
O1W H1C . 0.85(3)
O1W H1D . 0.91(3)
O2W H2C . 0.85(3)
O2W H2D . 0.86(3)
O4 H4A . 0.88(3)
N5 H5A . 0.900(19)
N5 H5B . 0.950(19)

loop_
_geom_hbond_atom_site_label_D
_geom_hbond_atom_site_label_H
_geom_hbond_atom_site_label_A
_geom_hbond_site_symmetry_A
_geom_hbond_distance_DH
_geom_hbond_distance_HA
_geom_hbond_distance_DA
_geom_hbond_angle_DHA
O1W H1C O2W . 0.85(3) 1.97(3) 2.792(3) 164(3)
O2W H2C O2 . 0.85(3) 1.97(3) 2.828(3) 176(3)
N5 H5B O2 . 0.950(19) 1.811(19) 2.749(2) 168.6(16)
O1W H1D O3 2_667 0.91(3) 1.96(3) 2.830(3) 159(3)
O2W H2D O4 1_445 0.86(3) 2.01(3) 2.867(3) 175(3)
N5 H5A O1W 1_655 0.900(19) 2.125(19) 2.925(3) 147.6(15)

loop_
_geom_torsion_atom_site_label_1
_geom_torsion_atom_site_label_2
_geom_torsion_atom_site_label_3
_geom_torsion_atom_site_label_4
_geom_torsion_site_symmetry_1
_geom_torsion_site_symmetry_4
_geom_torsion
C6 C1 C2 C3 . . 0.3(2)
C7 C1 C2 C3 . . 178.16(14)
C1 C2 C3 C4 . . 1.1(3)
C2 C3 C4 C5 . . -1.0(3)
C3 C4 C5 C6 . . -0.3(3)
C4 C5 C6 O1 . . -178.31(14)
C4 C5 C6 C1 . . 1.6(2)
C2 C1 C6 O1 . . 178.34(12)
C7 C1 C6 O1 . . 0.37(18)
C2 C1 C6 C5 . . -1.6(2)
C7 C1 C6 C5 . . -179.58(13)
C2 C1 C7 N5 . . 114.29(16)
C6 C1 C7 N5 . . -67.81(17)
N5 C8 C9 O4 . . -55.82(19)
O3 C11 C12 C12 . 2_657 -160.5(2)
O2 C11 C12 C12 . 2_657 19.9(3)
C5 C6 O1 C10 . . 5.5(2)
C1 C6 O1 C10 . . -174.42(13)
C10 C10 O1 C6 2_766 . 174.87(16)
C9 C8 N5 C7 . . -61.95(18)
C1 C7 N5 C8 . . 179.32(12)
